data_4135261
loop_
_publ_author_name
'Zhang, Hui'
'Wang, Junyi'
'Yang, Weiguang'
'Xiang, Libo'
'Sun, Weicheng'
'Ming, Wenbo'
'Li, Yinxin'
'Lin, Zhenyang'
'Ye, Qing'

_publ_section_title
;
 Solution-Phase Synthesis of a Base-Free Benzoborirene and a
 Three-Dimensional Inorganic Analogue.
;
_journal_name_full 'Journal of the American Chemical Society'
_journal_paper_doi 10.1021/jacs.0c06538
_journal_year 2020
_chemical_formula_moiety 'C23 H42 B N3 Si2'
_chemical_formula_sum 'C23 H42 B N3 Si2'
_chemical_formula_weight 427.58
_space_group_crystal_system triclinic
_space_group_IT_number 2
_space_group_name_Hall '-P 1'
_space_group_name_H-M_alt 'P -1'
_atom_sites_solution_hydrogens geom
_atom_sites_solution_primary direct
_audit_creation_date 2019-12-07
_audit_creation_method
;
Olex2 1.2
(compiled 2018.05.29 svn.r3508 for OlexSys, GUI svn.r5506)
;
_cell_angle_alpha 91.440(2)
_cell_angle_beta 98.925(2)
_cell_angle_gamma 99.721(2)
_cell_formula_units_Z 2
_cell_length_a 9.6320(5)
_cell_length_b 10.2599(6)
_cell_length_c 13.7887(7)
_cell_measurement_reflns_used 6869
_cell_measurement_temperature 100(2)
_cell_measurement_theta_max 28.31
_cell_measurement_theta_min 2.45
_cell_volume 1324.97(12)
_computing_molecular_graphics 'Olex2 (Dolomanov et al., 2009)'
_computing_publication_material 'Olex2 (Dolomanov et al., 2009)'
_computing_structure_refinement 'ShelXL (Sheldrick, 2015)'
_computing_structure_solution 'ShelXS (Sheldrick, 2008)'
_diffrn_ambient_temperature 100.01
_diffrn_measured_fraction_theta_full 0.994
_diffrn_measured_fraction_theta_max 0.993
_diffrn_measurement_device_type 'Bruker APEX-II CCD'
_diffrn_measurement_method '\f and \w scans'
_diffrn_radiation_type MoK\a
_diffrn_radiation_wavelength 0.71073
_diffrn_reflns_av_R_equivalents 0.0410
_diffrn_reflns_av_unetI/netI 0.0548
_diffrn_reflns_Laue_measured_fraction_full 0.994
_diffrn_reflns_Laue_measured_fraction_max 0.993
_diffrn_reflns_limit_h_max 12
_diffrn_reflns_limit_h_min -12
_diffrn_reflns_limit_k_max 13
_diffrn_reflns_limit_k_min -13
_diffrn_reflns_limit_l_max 18
_diffrn_reflns_limit_l_min -18
_diffrn_reflns_number 17835
_diffrn_reflns_point_group_measured_fraction_full 0.994
_diffrn_reflns_point_group_measured_fraction_max 0.993
_diffrn_reflns_theta_full 25.242
_diffrn_reflns_theta_max 28.343
_diffrn_reflns_theta_min 2.432
_diffrn_standards_number 0
_exptl_absorpt_coefficient_mu 0.147
_exptl_absorpt_correction_type none
_exptl_crystal_colour 'clear light colourless'
_exptl_crystal_colour_lustre clear
_exptl_crystal_colour_modifier light
_exptl_crystal_colour_primary colourless
_exptl_crystal_density_diffrn 1.072
_exptl_crystal_description block
_exptl_crystal_F_000 468
_exptl_crystal_size_max 0.2
_exptl_crystal_size_mid 0.1
_exptl_crystal_size_min 0.1
_refine_diff_density_max 0.358
_refine_diff_density_min -0.264
_refine_diff_density_rms 0.050
_refine_ls_extinction_method none
_refine_ls_goodness_of_fit_ref 1.025
_refine_ls_hydrogen_treatment constr
_refine_ls_matrix_type full
_refine_ls_number_parameters 274
_refine_ls_number_reflns 6562
_refine_ls_number_restraints 0
_refine_ls_restrained_S_all 1.025
_refine_ls_R_factor_all 0.0612
_refine_ls_R_factor_gt 0.0427
_refine_ls_shift/su_max 0.001
_refine_ls_shift/su_mean 0.000
_refine_ls_structure_factor_coef Fsqd
_refine_ls_weighting_details 'w=1/[\s^2^(Fo^2^)+(0.0368P)^2^+0.5318P] where P=(Fo^2^+2Fc^2^)/3'
_refine_ls_weighting_scheme calc
_refine_ls_wR_factor_gt 0.0951
_refine_ls_wR_factor_ref 0.1050
_reflns_Friedel_coverage 0.000
_reflns_number_gt 5104
_reflns_number_total 6562
_reflns_threshold_expression 'I > 2\s(I)'
_cod_data_source_file ja0c06538_si_002.cif
_cod_data_source_block 9
_cod_database_code 4135261
_shelx_shelxl_version_number 2018/3
_shelx_space_group_comment
;
The symmetry employed for this shelxl refinement is uniquely defined
by the following loop, which should always be used as a source of
symmetry information in preference to the above space-group names.
They are only intended as comments.
;
_shelx_estimated_absorpt_t_max 0.985
_shelx_estimated_absorpt_t_min 0.971
_olex2_refinement_description
;
1. Fixed Uiso
 At 1.2 times of:
  All C(H) groups
 At 1.5 times of:
  All C(H,H,H) groups
2.a Ternary CH refined with riding coordinates:
 C2(H2), C20(H20)
2.b Aromatic/amide H refined with riding coordinates:
 C10(H10), C11(H11), C12(H12), C13(H13)
2.c Idealised Me refined as rotating group:
 C1(H1A,H1B,H1C), C7(H7A,H7B,H7C), C8(H8A,H8B,H8C), C9(H9A,H9B,H9C), C14(H14A,
 H14B,H14C), C15(H15A,H15B,H15C), C16(H16A,H16B,H16C), C18(H18A,H18B,H18C),
 C21(H21A,H21B,H21C), C22(H22A,H22B,H22C), C23(H23A,H23B,H23C), C24(H24A,H24B,
 H24C)
;
_olex2_submission_special_instructions 'No special instructions were received'

loop_
_space_group_symop_operation_xyz
'x, y, z'
'-x, -y, -z'

loop_
_atom_site_label
_atom_site_type_symbol
_atom_site_fract_x
_atom_site_fract_y
_atom_site_fract_z
_atom_site_U_iso_or_equiv
_atom_site_adp_type
_atom_site_occupancy
_atom_site_site_symmetry_order
_atom_site_calc_flag
_atom_site_refinement_flags_posn
_atom_site_refinement_flags_adp
_atom_site_refinement_flags_occupancy
_atom_site_disorder_assembly
_atom_site_disorder_group
Si1 Si 0.86910(4) 0.71860(4) 0.82134(3) 0.01764(10) Uani 1 1 d . . . . .
Si2 Si 0.85088(4) 0.32278(4) 0.67029(3) 0.02088(11) Uani 1 1 d . . . . .
N1 N 0.42351(13) 0.24619(12) 0.64453(8) 0.0149(2) Uani 1 1 d . . . . .
N2 N 0.75800(13) 0.43565(12) 0.70595(9) 0.0175(3) Uani 1 1 d . . . . .
N3 N 0.45386(13) 0.25463(12) 0.80343(8) 0.0155(2) Uani 1 1 d . . . . .
C1 C 0.31460(19) 0.36463(18) 0.50688(12) 0.0287(4) Uani 1 1 d . . . . .
H1A H 0.223364 0.304143 0.503242 0.043 Uiso 1 1 calc GR . . . .
H1B H 0.325277 0.395528 0.441324 0.043 Uiso 1 1 calc GR . . . .
H1C H 0.316742 0.440677 0.551871 0.043 Uiso 1 1 calc GR . . . .
C2 C 0.43629(16) 0.29249(15) 0.54444(10) 0.0195(3) Uani 1 1 d . . . . .
H2 H 0.526382 0.359062 0.551027 0.023 Uiso 1 1 calc R . . . .
C3 C 0.50261(15) 0.31270(14) 0.72558(10) 0.0143(3) Uani 1 1 d . . . . .
B4 B 0.62829(17) 0.44270(16) 0.72935(11) 0.0146(3) Uani 1 1 d . . . . .
C5 C 0.57480(15) 0.57663(14) 0.75700(10) 0.0151(3) Uani 1 1 d . . . . .
C6 C 0.66874(15) 0.69843(14) 0.78716(10) 0.0155(3) Uani 1 1 d . . . . .
C7 C 0.96125(16) 0.73786(16) 0.71146(11) 0.0221(3) Uani 1 1 d . . . . .
H7A H 1.064210 0.764931 0.733042 0.033 Uiso 1 1 calc GR . . . .
H7B H 0.924919 0.805465 0.670667 0.033 Uiso 1 1 calc GR . . . .
H7C H 0.942935 0.653294 0.673071 0.033 Uiso 1 1 calc GR . . . .
C8 C 0.92988(18) 0.87933(17) 0.89658(12) 0.0279(4) Uani 1 1 d . . . . .
H8A H 1.031216 0.887441 0.924221 0.042 Uiso 1 1 calc GR . . . .
H8B H 0.873942 0.880950 0.950077 0.042 Uiso 1 1 calc GR . . . .
H8C H 0.916153 0.953325 0.854654 0.042 Uiso 1 1 calc GR . . . .
C9 C 0.92685(19) 0.59292(17) 0.90671(12) 0.0292(4) Uani 1 1 d . . . . .
H9A H 0.889119 0.503918 0.876592 0.044 Uiso 1 1 calc GR . . . .
H9B H 0.890467 0.602699 0.968553 0.044 Uiso 1 1 calc GR . . . .
H9C H 1.031348 0.606050 0.919875 0.044 Uiso 1 1 calc GR . . . .
C10 C 0.60909(17) 0.81282(15) 0.79734(11) 0.0197(3) Uani 1 1 d . . . . .
H10 H 0.671180 0.894614 0.816595 0.024 Uiso 1 1 calc R . . . .
C11 C 0.46286(18) 0.81095(16) 0.78033(12) 0.0247(3) Uani 1 1 d . . . . .
H11 H 0.426132 0.890643 0.785919 0.030 Uiso 1 1 calc R . . . .
C12 C 0.37142(17) 0.69205(17) 0.75521(12) 0.0259(4) Uani 1 1 d . . . . .
H12 H 0.271038 0.688780 0.745284 0.031 Uiso 1 1 calc R . . . .
C13 C 0.42725(16) 0.57734(16) 0.74458(11) 0.0200(3) Uani 1 1 d . . . . .
H13 H 0.363161 0.495945 0.728233 0.024 Uiso 1 1 calc R . . . .
C14 C 0.7825(2) 0.14508(17) 0.69456(14) 0.0313(4) Uani 1 1 d . . . . .
H14A H 0.788407 0.135619 0.765555 0.047 Uiso 1 1 calc GR . . . .
H14B H 0.840707 0.087430 0.668194 0.047 Uiso 1 1 calc GR . . . .
H14C H 0.682975 0.119932 0.662526 0.047 Uiso 1 1 calc GR . . . .
C15 C 1.03997(19) 0.3593(2) 0.73623(17) 0.0414(5) Uani 1 1 d . . . . .
H15A H 1.082517 0.450421 0.725565 0.062 Uiso 1 1 calc GR . . . .
H15B H 1.095010 0.297865 0.710787 0.062 Uiso 1 1 calc GR . . . .
H15C H 1.041102 0.348567 0.806755 0.062 Uiso 1 1 calc GR . . . .
C16 C 0.8594(2) 0.32959(18) 0.53541(13) 0.0325(4) Uani 1 1 d . . . . .
H16A H 0.763049 0.303913 0.497780 0.049 Uiso 1 1 calc GR . . . .
H16B H 0.920244 0.268514 0.517331 0.049 Uiso 1 1 calc GR . . . .
H16C H 0.899197 0.419892 0.520697 0.049 Uiso 1 1 calc GR . . . .
C17 C 0.32228(15) 0.14494(14) 0.67166(11) 0.0170(3) Uani 1 1 d . . . . .
C18 C 0.21519(18) 0.05113(17) 0.60164(12) 0.0277(4) Uani 1 1 d . . . . .
H18A H 0.145217 0.001345 0.637552 0.041 Uiso 1 1 calc GR . . . .
H18B H 0.263824 -0.010524 0.569933 0.041 Uiso 1 1 calc GR . . . .
H18C H 0.166273 0.101027 0.551487 0.041 Uiso 1 1 calc GR . . . .
C19 C 0.34202(15) 0.15031(14) 0.77135(11) 0.0170(3) Uani 1 1 d . . . . .
C20 C 0.52066(17) 0.29980(16) 0.90568(10) 0.0216(3) Uani 1 1 d . . . . .
H20 H 0.588906 0.383729 0.901521 0.026 Uiso 1 1 calc R . . . .
C21 C 0.41159(19) 0.33359(18) 0.96642(12) 0.0296(4) Uani 1 1 d . . . . .
H21A H 0.354187 0.392482 0.930380 0.044 Uiso 1 1 calc GR . . . .
H21B H 0.461029 0.377987 1.029093 0.044 Uiso 1 1 calc GR . . . .
H21C H 0.349161 0.252093 0.978976 0.044 Uiso 1 1 calc GR . . . .
C22 C 0.6087(2) 0.20058(19) 0.95227(12) 0.0330(4) Uani 1 1 d . . . . .
H22A H 0.545229 0.117344 0.959654 0.049 Uiso 1 1 calc GR . . . .
H22B H 0.659738 0.236463 1.017004 0.049 Uiso 1 1 calc GR . . . .
H22C H 0.677617 0.184118 0.910102 0.049 Uiso 1 1 calc GR . . . .
C23 C 0.25562(17) 0.06891(16) 0.83678(12) 0.0236(3) Uani 1 1 d . . . . .
H23A H 0.190430 0.121030 0.860938 0.035 Uiso 1 1 calc GR . . . .
H23B H 0.319514 0.043091 0.892635 0.035 Uiso 1 1 calc GR . . . .
H23C H 0.200329 -0.010671 0.799613 0.035 Uiso 1 1 calc GR . . . .
C24 C 0.45146(19) 0.18173(17) 0.47320(11) 0.0276(4) Uani 1 1 d . . . . .
H24A H 0.522574 0.131546 0.504642 0.041 Uiso 1 1 calc GR . . . .
H24B H 0.482247 0.219906 0.413970 0.041 Uiso 1 1 calc GR . . . .
H24C H 0.359324 0.122515 0.455185 0.041 Uiso 1 1 calc GR . . . .

loop_
_atom_site_aniso_label
_atom_site_aniso_U_11
_atom_site_aniso_U_22
_atom_site_aniso_U_33
_atom_site_aniso_U_23
_atom_site_aniso_U_13
_atom_site_aniso_U_12
Si1 0.0176(2) 0.0168(2) 0.0165(2) 0.00157(16) 0.00030(15) -0.00038(16)
Si2 0.0179(2) 0.0160(2) 0.0302(2) 0.00165(17) 0.00617(17) 0.00516(17)
N1 0.0175(6) 0.0140(6) 0.0125(5) 0.0026(5) 0.0026(4) 0.0005(5)
N2 0.0167(6) 0.0154(6) 0.0208(6) 0.0029(5) 0.0036(5) 0.0029(5)
N3 0.0175(6) 0.0140(6) 0.0147(6) 0.0009(5) 0.0043(4) 0.0006(5)
C1 0.0347(9) 0.0293(9) 0.0215(8) 0.0072(7) -0.0004(7) 0.0073(7)
C2 0.0238(8) 0.0205(8) 0.0126(7) 0.0022(6) 0.0027(5) -0.0008(6)
C3 0.0161(7) 0.0142(7) 0.0142(6) 0.0026(5) 0.0045(5) 0.0047(5)
B4 0.0159(7) 0.0141(8) 0.0129(7) 0.0024(6) 0.0008(6) 0.0017(6)
C5 0.0167(7) 0.0169(7) 0.0122(6) 0.0019(5) 0.0039(5) 0.0028(6)
C6 0.0193(7) 0.0161(7) 0.0113(6) 0.0017(5) 0.0043(5) 0.0020(6)
C7 0.0182(7) 0.0221(8) 0.0257(8) 0.0016(6) 0.0048(6) 0.0008(6)
C8 0.0282(9) 0.0254(9) 0.0260(8) -0.0031(7) 0.0037(7) -0.0056(7)
C9 0.0296(9) 0.0290(9) 0.0247(8) 0.0055(7) -0.0069(7) 0.0028(7)
C10 0.0273(8) 0.0155(7) 0.0167(7) 0.0012(6) 0.0053(6) 0.0036(6)
C11 0.0325(9) 0.0218(8) 0.0244(8) 0.0022(6) 0.0086(7) 0.0141(7)
C12 0.0201(8) 0.0302(9) 0.0304(9) 0.0007(7) 0.0061(6) 0.0111(7)
C13 0.0178(7) 0.0208(8) 0.0217(7) -0.0002(6) 0.0042(6) 0.0031(6)
C14 0.0388(10) 0.0194(9) 0.0388(10) 0.0041(7) 0.0098(8) 0.0102(7)
C15 0.0236(9) 0.0353(11) 0.0659(14) -0.0057(10) 0.0011(9) 0.0135(8)
C16 0.0339(10) 0.0287(10) 0.0413(10) 0.0047(8) 0.0216(8) 0.0093(8)
C17 0.0165(7) 0.0129(7) 0.0211(7) 0.0010(6) 0.0041(5) -0.0001(6)
C18 0.0275(9) 0.0238(9) 0.0267(8) 0.0001(7) 0.0019(7) -0.0072(7)
C19 0.0170(7) 0.0129(7) 0.0218(7) 0.0021(6) 0.0065(6) 0.0016(6)
C20 0.0272(8) 0.0221(8) 0.0130(7) 0.0004(6) 0.0030(6) -0.0022(6)
C21 0.0405(10) 0.0284(9) 0.0203(8) -0.0028(7) 0.0126(7) 0.0008(8)
C22 0.0358(10) 0.0410(11) 0.0218(8) 0.0072(8) -0.0003(7) 0.0093(8)
C23 0.0263(8) 0.0183(8) 0.0274(8) 0.0031(6) 0.0125(6) -0.0006(6)
C24 0.0352(9) 0.0280(9) 0.0186(8) -0.0034(7) 0.0065(6) 0.0011(7)

loop_
_atom_type_symbol
_atom_type_description
_atom_type_scat_dispersion_real
_atom_type_scat_dispersion_imag
_atom_type_scat_source
C C 0.0033 0.0016 'International Tables Vol C Tables 4.2.6.8 and 6.1.1.4'
H H 0.0000 0.0000 'International Tables Vol C Tables 4.2.6.8 and 6.1.1.4'
B B 0.0013 0.0007 'International Tables Vol C Tables 4.2.6.8 and 6.1.1.4'
N N 0.0061 0.0033 'International Tables Vol C Tables 4.2.6.8 and 6.1.1.4'
Si Si 0.0817 0.0704 'International Tables Vol C Tables 4.2.6.8 and 6.1.1.4'

loop_
_geom_angle_atom_site_label_1
_geom_angle_atom_site_label_2
_geom_angle_atom_site_label_3
_geom_angle
_geom_angle_site_symmetry_1
_geom_angle_site_symmetry_3
_geom_angle_publ_flag
C7 Si1 C6 112.28(7) . . ?
C7 Si1 C8 105.51(7) . . ?
C8 Si1 C6 106.75(7) . . ?
C9 Si1 C6 113.05(7) . . ?
C9 Si1 C7 114.70(8) . . ?
C9 Si1 C8 103.50(8) . . ?
N2 Si2 C14 116.01(7) . . ?
N2 Si2 C15 110.20(8) . . ?
N2 Si2 C16 110.80(7) . . ?
C15 Si2 C14 105.36(9) . . ?
C16 Si2 C14 107.25(8) . . ?
C16 Si2 C15 106.71(9) . . ?
C3 N1 C2 121.51(12) . . ?
C3 N1 C17 109.82(11) . . ?
C17 N1 C2 128.16(12) . . ?
B4 N2 Si2 140.04(12) . . ?
C3 N3 C19 110.06(12) . . ?
C3 N3 C20 121.31(12) . . ?
C19 N3 C20 128.59(12) . . ?
H1A C1 H1B 109.5 . . ?
H1A C1 H1C 109.5 . . ?
H1B C1 H1C 109.5 . . ?
C2 C1 H1A 109.5 . . ?
C2 C1 H1B 109.5 . . ?
C2 C1 H1C 109.5 . . ?
N1 C2 C1 110.48(12) . . ?
N1 C2 H2 106.8 . . ?
N1 C2 C24 112.52(13) . . ?
C1 C2 H2 106.8 . . ?
C1 C2 C24 113.12(13) . . ?
C24 C2 H2 106.8 . . ?
N1 C3 N3 106.57(12) . . ?
N1 C3 B4 126.91(12) . . ?
N3 C3 B4 126.46(12) . . ?
N2 B4 C3 122.69(14) . . ?
N2 B4 C5 125.24(14) . . ?
C5 B4 C3 111.97(12) . . ?
C6 C5 B4 123.52(12) . . ?
C13 C5 B4 118.71(13) . . ?
C13 C5 C6 117.62(13) . . ?
C5 C6 Si1 125.30(11) . . ?
C10 C6 Si1 116.34(11) . . ?
C10 C6 C5 118.29(13) . . ?
Si1 C7 H7A 109.5 . . ?
Si1 C7 H7B 109.5 . . ?
Si1 C7 H7C 109.5 . . ?
H7A C7 H7B 109.5 . . ?
H7A C7 H7C 109.5 . . ?
H7B C7 H7C 109.5 . . ?
Si1 C8 H8A 109.5 . . ?
Si1 C8 H8B 109.5 . . ?
Si1 C8 H8C 109.5 . . ?
H8A C8 H8B 109.5 . . ?
H8A C8 H8C 109.5 . . ?
H8B C8 H8C 109.5 . . ?
Si1 C9 H9A 109.5 . . ?
Si1 C9 H9B 109.5 . . ?
Si1 C9 H9C 109.5 . . ?
H9A C9 H9B 109.5 . . ?
H9A C9 H9C 109.5 . . ?
H9B C9 H9C 109.5 . . ?
C6 C10 H10 118.7 . . ?
C11 C10 C6 122.52(14) . . ?
C11 C10 H10 118.7 . . ?
C10 C11 H11 120.4 . . ?
C12 C11 C10 119.27(15) . . ?
C12 C11 H11 120.4 . . ?
C11 C12 H12 120.3 . . ?
C11 C12 C13 119.49(15) . . ?
C13 C12 H12 120.3 . . ?
C5 C13 H13 118.7 . . ?
C12 C13 C5 122.69(15) . . ?
C12 C13 H13 118.7 . . ?
Si2 C14 H14A 109.5 . . ?
Si2 C14 H14B 109.5 . . ?
Si2 C14 H14C 109.5 . . ?
H14A C14 H14B 109.5 . . ?
H14A C14 H14C 109.5 . . ?
H14B C14 H14C 109.5 . . ?
Si2 C15 H15A 109.5 . . ?
Si2 C15 H15B 109.5 . . ?
Si2 C15 H15C 109.5 . . ?
H15A C15 H15B 109.5 . . ?
H15A C15 H15C 109.5 . . ?
H15B C15 H15C 109.5 . . ?
Si2 C16 H16A 109.5 . . ?
Si2 C16 H16B 109.5 . . ?
Si2 C16 H16C 109.5 . . ?
H16A C16 H16B 109.5 . . ?
H16A C16 H16C 109.5 . . ?
H16B C16 H16C 109.5 . . ?
N1 C17 C18 125.09(13) . . ?
C19 C17 N1 106.72(12) . . ?
C19 C17 C18 128.19(14) . . ?
C17 C18 H18A 109.5 . . ?
C17 C18 H18B 109.5 . . ?
C17 C18 H18C 109.5 . . ?
H18A C18 H18B 109.5 . . ?
H18A C18 H18C 109.5 . . ?
H18B C18 H18C 109.5 . . ?
N3 C19 C23 125.05(13) . . ?
C17 C19 N3 106.83(12) . . ?
C17 C19 C23 127.96(14) . . ?
N3 C20 H20 106.8 . . ?
N3 C20 C21 111.73(13) . . ?
N3 C20 C22 110.79(13) . . ?
C21 C20 H20 106.8 . . ?
C21 C20 C22 113.56(14) . . ?
C22 C20 H20 106.8 . . ?
C20 C21 H21A 109.5 . . ?
C20 C21 H21B 109.5 . . ?
C20 C21 H21C 109.5 . . ?
H21A C21 H21B 109.5 . . ?
H21A C21 H21C 109.5 . . ?
H21B C21 H21C 109.5 . . ?
C20 C22 H22A 109.5 . . ?
C20 C22 H22B 109.5 . . ?
C20 C22 H22C 109.5 . . ?
H22A C22 H22B 109.5 . . ?
H22A C22 H22C 109.5 . . ?
H22B C22 H22C 109.5 . . ?
C19 C23 H23A 109.5 . . ?
C19 C23 H23B 109.5 . . ?
C19 C23 H23C 109.5 . . ?
H23A C23 H23B 109.5 . . ?
H23A C23 H23C 109.5 . . ?
H23B C23 H23C 109.5 . . ?
C2 C24 H24A 109.5 . . ?
C2 C24 H24B 109.5 . . ?
C2 C24 H24C 109.5 . . ?
H24A C24 H24B 109.5 . . ?
H24A C24 H24C 109.5 . . ?
H24B C24 H24C 109.5 . . ?

loop_
_geom_bond_atom_site_label_1
_geom_bond_atom_site_label_2
_geom_bond_distance
_geom_bond_site_symmetry_2
_geom_bond_publ_flag
Si1 C6 1.8887(15) . ?
Si1 C7 1.8696(16) . ?
Si1 C8 1.8810(17) . ?
Si1 C9 1.8637(17) . ?
Si2 N2 1.6855(13) . ?
Si2 C14 1.8876(18) . ?
Si2 C15 1.8769(19) . ?
Si2 C16 1.8767(18) . ?
N1 C2 1.4871(18) . ?
N1 C3 1.3480(17) . ?
N1 C17 1.4002(17) . ?
N2 B4 1.351(2) . ?
N3 C3 1.3497(17) . ?
N3 C19 1.3931(18) . ?
N3 C20 1.4838(18) . ?
C1 H1A 0.9800 . ?
C1 H1B 0.9800 . ?
C1 H1C 0.9800 . ?
C1 C2 1.521(2) . ?
C2 H2 1.0000 . ?
C2 C24 1.524(2) . ?
C3 B4 1.637(2) . ?
B4 C5 1.604(2) . ?
C5 C6 1.424(2) . ?
C5 C13 1.406(2) . ?
C6 C10 1.404(2) . ?
C7 H7A 0.9800 . ?
C7 H7B 0.9800 . ?
C7 H7C 0.9800 . ?
C8 H8A 0.9800 . ?
C8 H8B 0.9800 . ?
C8 H8C 0.9800 . ?
C9 H9A 0.9800 . ?
C9 H9B 0.9800 . ?
C9 H9C 0.9800 . ?
C10 H10 0.9500 . ?
C10 C11 1.388(2) . ?
C11 H11 0.9500 . ?
C11 C12 1.380(2) . ?
C12 H12 0.9500 . ?
C12 C13 1.388(2) . ?
C13 H13 0.9500 . ?
C14 H14A 0.9800 . ?
C14 H14B 0.9800 . ?
C14 H14C 0.9800 . ?
C15 H15A 0.9800 . ?
C15 H15B 0.9800 . ?
C15 H15C 0.9800 . ?
C16 H16A 0.9800 . ?
C16 H16B 0.9800 . ?
C16 H16C 0.9800 . ?
C17 C18 1.494(2) . ?
C17 C19 1.356(2) . ?
C18 H18A 0.9800 . ?
C18 H18B 0.9800 . ?
C18 H18C 0.9800 . ?
C19 C23 1.497(2) . ?
C20 H20 1.0000 . ?
C20 C21 1.519(2) . ?
C20 C22 1.524(2) . ?
C21 H21A 0.9800 . ?
C21 H21B 0.9800 . ?
C21 H21C 0.9800 . ?
C22 H22A 0.9800 . ?
C22 H22B 0.9800 . ?
C22 H22C 0.9800 . ?
C23 H23A 0.9800 . ?
C23 H23B 0.9800 . ?
C23 H23C 0.9800 . ?
C24 H24A 0.9800 . ?
C24 H24B 0.9800 . ?
C24 H24C 0.9800 . ?

loop_
_geom_torsion_atom_site_label_1
_geom_torsion_atom_site_label_2
_geom_torsion_atom_site_label_3
_geom_torsion_atom_site_label_4
_geom_torsion
_geom_torsion_site_symmetry_1
_geom_torsion_site_symmetry_2
_geom_torsion_site_symmetry_3
_geom_torsion_site_symmetry_4
_geom_torsion_publ_flag
Si1 C6 C10 C11 -176.20(12) . . . . ?
Si2 N2 B4 C3 -1.3(3) . . . . ?
Si2 N2 B4 C5 -177.24(12) . . . . ?
N1 C3 B4 N2 -73.2(2) . . . . ?
N1 C3 B4 C5 103.24(16) . . . . ?
N1 C17 C19 N3 0.32(16) . . . . ?
N1 C17 C19 C23 175.93(14) . . . . ?
N2 B4 C5 C6 -18.5(2) . . . . ?
N2 B4 C5 C13 156.90(14) . . . . ?
N3 C3 B4 N2 109.86(17) . . . . ?
N3 C3 B4 C5 -73.70(18) . . . . ?
C2 N1 C3 N3 172.89(12) . . . . ?
C2 N1 C3 B4 -4.5(2) . . . . ?
C2 N1 C17 C18 7.8(2) . . . . ?
C2 N1 C17 C19 -172.29(14) . . . . ?
C3 N1 C2 C1 -100.54(16) . . . . ?
C3 N1 C2 C24 131.97(14) . . . . ?
C3 N1 C17 C18 179.59(15) . . . . ?
C3 N1 C17 C19 -0.49(16) . . . . ?
C3 N3 C19 C17 -0.05(17) . . . . ?
C3 N3 C19 C23 -175.83(14) . . . . ?
C3 N3 C20 C21 125.83(15) . . . . ?
C3 N3 C20 C22 -106.47(16) . . . . ?
C3 B4 C5 C6 165.13(12) . . . . ?
C3 B4 C5 C13 -19.44(18) . . . . ?
B4 C5 C6 Si1 -11.27(19) . . . . ?
B4 C5 C6 C10 172.00(13) . . . . ?
B4 C5 C13 C12 -172.07(14) . . . . ?
C5 C6 C10 C11 0.8(2) . . . . ?
C6 C5 C13 C12 3.6(2) . . . . ?
C6 C10 C11 C12 1.9(2) . . . . ?
C7 Si1 C6 C5 84.87(13) . . . . ?
C7 Si1 C6 C10 -98.35(12) . . . . ?
C8 Si1 C6 C5 -159.97(12) . . . . ?
C8 Si1 C6 C10 16.81(13) . . . . ?
C9 Si1 C6 C5 -46.83(14) . . . . ?
C9 Si1 C6 C10 129.96(11) . . . . ?
C10 C11 C12 C13 -1.9(2) . . . . ?
C11 C12 C13 C5 -0.9(2) . . . . ?
C13 C5 C6 Si1 173.25(10) . . . . ?
C13 C5 C6 C10 -3.48(19) . . . . ?
C14 Si2 N2 B4 -19.1(2) . . . . ?
C15 Si2 N2 B4 -138.64(17) . . . . ?
C16 Si2 N2 B4 103.49(18) . . . . ?
C17 N1 C2 C1 70.40(19) . . . . ?
C17 N1 C2 C24 -57.1(2) . . . . ?
C17 N1 C3 N3 0.45(16) . . . . ?
C17 N1 C3 B4 -176.98(13) . . . . ?
C18 C17 C19 N3 -179.77(15) . . . . ?
C18 C17 C19 C23 -4.2(3) . . . . ?
C19 N3 C3 N1 -0.25(16) . . . . ?
C19 N3 C3 B4 177.20(13) . . . . ?
C19 N3 C20 C21 -56.6(2) . . . . ?
C19 N3 C20 C22 71.13(19) . . . . ?
C20 N3 C3 N1 177.75(12) . . . . ?
C20 N3 C3 B4 -4.8(2) . . . . ?
C20 N3 C19 C17 -177.87(14) . . . . ?
C20 N3 C19 C23 6.4(2) . . . . ?
